data_7720703
loop_
_publ_author_name
'Duan, Meng-Fan'
'Mao, Jiang-Gao'
'Yang, Bing-Ping'

_publ_section_title
;
 Pyrazinamide-IBr: an organic-inorganic hybrid crystal exhibiting giant
 optical anisotropy.
;
_journal_issue 15
_journal_name_full 'Dalton transactions (Cambridge, England : 2003)'
_journal_page_first 6002
_journal_page_last 6007
_journal_paper_doi 10.1039/d6dt00414h
_journal_volume 55
_journal_year 2026
_chemical_formula_moiety 'C5 H5 Br I N3 O'
_chemical_formula_sum 'C5 H5 Br I N3 O'
_chemical_formula_weight 329.93
_space_group_crystal_system triclinic
_space_group_IT_number 2
_space_group_name_Hall '-P 1'
_space_group_name_H-M_alt 'P -1'
_atom_sites_solution_hydrogens geom
_atom_sites_solution_primary iterative
_audit_block_doi 10.5517/ccdc.csd.cc2qr04n
_audit_creation_date 2026-01-20
_audit_creation_method
;
Olex2 1.3
(compiled 2020.11.12 svn.r5f609507 for OlexSys, GUI svn.r6408)
;
_audit_update_record
;
2026-01-21 deposited with the CCDC.	2026-03-16 downloaded from the CCDC.
;
_cell_angle_alpha 78.114(6)
_cell_angle_beta 82.770(6)
_cell_angle_gamma 81.684(6)
_cell_formula_units_Z 2
_cell_length_a 5.0035(3)
_cell_length_b 7.5923(5)
_cell_length_c 11.9383(9)
_cell_measurement_reflns_used 1660
_cell_measurement_temperature 150.15
_cell_measurement_theta_max 28.3730
_cell_measurement_theta_min 2.9370
_cell_volume 436.96(5)
_computing_molecular_graphics 'Olex2 1.3 (Dolomanov et al., 2009)'
_computing_publication_material 'Olex2 1.3 (Dolomanov et al., 2009)'
_computing_structure_refinement 'SHELXL 2018/3 (Sheldrick, 2015)'
_computing_structure_solution 'olex2.solve 1.3 (Bourhis et al., 2015)'
_diffrn_ambient_temperature 150.15
_diffrn_measured_fraction_theta_full 0.999
_diffrn_measured_fraction_theta_max 0.849
_diffrn_radiation_type MoK\a
_diffrn_radiation_wavelength 0.71073
_diffrn_reflns_av_R_equivalents 0.0626
_diffrn_reflns_av_unetI/netI 0.0938
_diffrn_reflns_Laue_measured_fraction_full 0.999
_diffrn_reflns_Laue_measured_fraction_max 0.849
_diffrn_reflns_limit_h_max 5
_diffrn_reflns_limit_h_min -6
_diffrn_reflns_limit_k_max 9
_diffrn_reflns_limit_k_min -9
_diffrn_reflns_limit_l_max 14
_diffrn_reflns_limit_l_min -16
_diffrn_reflns_number 3870
_diffrn_reflns_point_group_measured_fraction_full 0.999
_diffrn_reflns_point_group_measured_fraction_max 0.849
_diffrn_reflns_theta_full 25.242
_diffrn_reflns_theta_max 29.438
_diffrn_reflns_theta_min 2.762
_exptl_absorpt_coefficient_mu 8.185
_exptl_crystal_colour 'clear orangish orange'
_exptl_crystal_colour_lustre clear
_exptl_crystal_colour_modifier orangish
_exptl_crystal_colour_primary orange
_exptl_crystal_density_diffrn 2.508
_exptl_crystal_description rhombohedral
_exptl_crystal_F_000 304
_refine_diff_density_max 1.125
_refine_diff_density_min -0.892
_refine_diff_density_rms 0.206
_refine_ls_extinction_method none
_refine_ls_goodness_of_fit_ref 0.911
_refine_ls_hydrogen_treatment constr
_refine_ls_matrix_type full
_refine_ls_number_parameters 100
_refine_ls_number_reflns 2058
_refine_ls_number_restraints 0
_refine_ls_restrained_S_all 0.911
_refine_ls_R_factor_all 0.0633
_refine_ls_R_factor_gt 0.0393
_refine_ls_shift/su_max 0.001
_refine_ls_shift/su_mean 0.000
_refine_ls_structure_factor_coef Fsqd
_refine_ls_weighting_details 'w=1/[\s^2^(Fo^2^)] where P=(Fo^2^+2Fc^2^)/3'
_refine_ls_weighting_scheme calc
_refine_ls_wR_factor_gt 0.0583
_refine_ls_wR_factor_ref 0.0680
_reflns_Friedel_coverage 0.000
_reflns_number_gt 1579
_reflns_number_total 2058
_reflns_threshold_expression 'I > 2\s(I)'
_cod_data_source_file d6dt00414h2.cif
_cod_data_source_block 1
_cod_depositor_comments 'Adding full bibliography for 7720703.cif.'
_cod_database_code 7720703
_shelx_shelxl_version_number 2018/3
_shelx_space_group_comment
;
The symmetry employed for this shelxl refinement is uniquely defined
by the following loop, which should always be used as a source of
symmetry information in preference to the above space-group names.
They are only intended as comments.
;
_olex2_refinement_description
;
1. Fixed Uiso
 At 1.2 times of:
  All C(H) groups, All N(H,H) groups
2.a Aromatic/amide H refined with riding coordinates:
 C1(H1), C4(H4), C2(H2)
2.b X=CH2 refined with riding coordinates:
 N3(H3A,H3B)
;
_olex2_submission_special_instructions 'No special instructions were received'

loop_
_space_group_symop_operation_xyz
'x, y, z'
'-x, -y, -z'

loop_
_atom_site_label
_atom_site_type_symbol
_atom_site_fract_x
_atom_site_fract_y
_atom_site_fract_z
_atom_site_U_iso_or_equiv
_atom_site_adp_type
_atom_site_occupancy
_atom_site_site_symmetry_order
_atom_site_calc_flag
_atom_site_refinement_flags_posn
_atom_site_refinement_flags_adp
_atom_site_refinement_flags_occupancy
_atom_site_disorder_assembly
_atom_site_disorder_group
I1 I 0.21763(8) 0.74527(5) 0.50622(3) 0.02111(12) Uani 1 1 d . . . . .
Br1 Br -0.00568(12) 0.83978(8) 0.31463(4) 0.02482(16) Uani 1 1 d . . . . .
O1 O 0.3181(8) 0.1922(5) 0.9217(3) 0.0244(10) Uani 1 1 d . . . . .
N2 N 0.4332(9) 0.6607(6) 0.6835(3) 0.0155(10) Uani 1 1 d . . . . .
N3 N 0.7314(9) 0.1879(6) 0.9815(3) 0.0221(11) Uani 1 1 d . . . . .
H3A H 0.724487 0.080879 1.026598 0.027 Uiso 1 1 calc R U . . .
H3B H 0.874480 0.245068 0.976878 0.027 Uiso 1 1 calc R U . . .
N1 N 0.7297(9) 0.5468(6) 0.8712(4) 0.0225(11) Uani 1 1 d . . . . .
C1 C 0.5926(11) 0.7680(8) 0.7105(4) 0.0224(13) Uani 1 1 d . . . . .
H1 H 0.604767 0.885593 0.665070 0.027 Uiso 1 1 calc R U . . .
C3 C 0.5562(11) 0.4465(8) 0.8454(4) 0.0188(12) Uani 1 1 d . . . . .
C5 C 0.5268(11) 0.2627(7) 0.9206(4) 0.0165(12) Uani 1 1 d . . . . .
C4 C 0.4048(11) 0.5005(7) 0.7523(4) 0.0226(13) Uani 1 1 d . . . . .
H4 H 0.282696 0.424992 0.737577 0.027 Uiso 1 1 calc R U . . .
C2 C 0.7416(11) 0.7092(8) 0.8046(5) 0.0235(13) Uani 1 1 d . . . . .
H2 H 0.855763 0.787679 0.821900 0.028 Uiso 1 1 calc R U . . .

loop_
_atom_site_aniso_label
_atom_site_aniso_U_11
_atom_site_aniso_U_22
_atom_site_aniso_U_33
_atom_site_aniso_U_23
_atom_site_aniso_U_13
_atom_site_aniso_U_12
I1 0.0219(2) 0.0179(2) 0.0214(2) 0.00011(14) -0.00096(14) -0.00195(16)
Br1 0.0302(4) 0.0235(3) 0.0210(3) -0.0023(2) -0.0043(2) -0.0054(3)
O1 0.013(2) 0.024(2) 0.032(2) 0.0052(17) -0.0052(17) -0.0033(18)
N2 0.022(3) 0.008(2) 0.015(2) -0.0009(17) 0.0023(18) -0.002(2)
N3 0.016(3) 0.019(3) 0.028(3) 0.0056(19) -0.003(2) -0.008(2)
N1 0.020(3) 0.021(3) 0.024(3) -0.004(2) 0.000(2) 0.000(2)
C1 0.022(3) 0.016(3) 0.026(3) 0.003(2) 0.004(2) -0.006(3)
C3 0.012(3) 0.024(3) 0.019(3) -0.003(2) 0.000(2) 0.000(2)
C5 0.014(3) 0.021(3) 0.012(3) -0.001(2) 0.000(2) 0.001(2)
C4 0.019(3) 0.019(3) 0.030(3) 0.000(2) -0.001(2) -0.007(3)
C2 0.020(3) 0.019(3) 0.034(3) -0.008(2) -0.005(2) -0.005(3)

loop_
_atom_type_symbol
_atom_type_description
_atom_type_scat_dispersion_real
_atom_type_scat_dispersion_imag
_atom_type_scat_source
C C 0.0033 0.0016 'International Tables Vol C Tables 4.2.6.8 and 6.1.1.4'
H H 0.0000 0.0000 'International Tables Vol C Tables 4.2.6.8 and 6.1.1.4'
Br Br -0.2901 2.4595 'International Tables Vol C Tables 4.2.6.8 and 6.1.1.4'
I I -0.4742 1.8119 'International Tables Vol C Tables 4.2.6.8 and 6.1.1.4'
N N 0.0061 0.0033 'International Tables Vol C Tables 4.2.6.8 and 6.1.1.4'
O O 0.0106 0.0060 'International Tables Vol C Tables 4.2.6.8 and 6.1.1.4'

loop_
_geom_angle_atom_site_label_1
_geom_angle_atom_site_label_2
_geom_angle_atom_site_label_3
_geom_angle
_geom_angle_site_symmetry_1
_geom_angle_site_symmetry_3
_geom_angle_publ_flag
N2 I1 Br1 178.86(11) . . ?
C1 N2 I1 120.7(3) . . ?
C1 N2 C4 119.1(5) . . ?
C4 N2 I1 120.1(4) . . ?
H3A N3 H3B 120.0 . . ?
C5 N3 H3A 120.0 . . ?
C5 N3 H3B 120.0 . . ?
C2 N1 C3 115.9(5) . . ?
N2 C1 H1 119.8 . . ?
N2 C1 C2 120.3(5) . . ?
C2 C1 H1 119.8 . . ?
N1 C3 C5 118.4(4) . . ?
N1 C3 C4 123.5(5) . . ?
C4 C3 C5 118.1(5) . . ?
O1 C5 N3 124.4(5) . . ?
O1 C5 C3 119.2(4) . . ?
N3 C5 C3 116.4(5) . . ?
N2 C4 C3 118.8(5) . . ?
N2 C4 H4 120.6 . . ?
C3 C4 H4 120.6 . . ?
N1 C2 C1 122.1(5) . . ?
N1 C2 H2 119.0 . . ?
C1 C2 H2 119.0 . . ?

loop_
_geom_bond_atom_site_label_1
_geom_bond_atom_site_label_2
_geom_bond_distance
_geom_bond_site_symmetry_2
_geom_bond_publ_flag
I1 Br1 2.5943(6) . ?
I1 N2 2.423(4) . ?
O1 C5 1.238(6) . ?
N2 C1 1.328(7) . ?
N2 C4 1.336(6) . ?
N3 H3A 0.8800 . ?
N3 H3B 0.8800 . ?
N3 C5 1.322(6) . ?
N1 C3 1.336(7) . ?
N1 C2 1.328(7) . ?
C1 H1 0.9500 . ?
C1 C2 1.388(7) . ?
C3 C5 1.512(7) . ?
C3 C4 1.382(7) . ?
C4 H4 0.9500 . ?
C2 H2 0.9500 . ?

loop_
_geom_torsion_atom_site_label_1
_geom_torsion_atom_site_label_2
_geom_torsion_atom_site_label_3
_geom_torsion_atom_site_label_4
_geom_torsion
_geom_torsion_site_symmetry_1
_geom_torsion_site_symmetry_2
_geom_torsion_site_symmetry_3
_geom_torsion_site_symmetry_4
_geom_torsion_publ_flag
I1 N2 C1 C2 -172.1(4) . . . . ?
I1 N2 C4 C3 172.2(4) . . . . ?
N2 C1 C2 N1 -0.6(9) . . . . ?
N1 C3 C5 O1 158.3(5) . . . . ?
N1 C3 C5 N3 -21.8(7) . . . . ?
N1 C3 C4 N2 0.5(8) . . . . ?
C1 N2 C4 C3 -4.2(8) . . . . ?
C3 N1 C2 C1 -3.0(8) . . . . ?
C5 C3 C4 N2 -178.5(5) . . . . ?
C4 N2 C1 C2 4.3(8) . . . . ?
C4 C3 C5 O1 -22.7(8) . . . . ?
C4 C3 C5 N3 157.2(5) . . . . ?
C2 N1 C3 C5 -178.0(5) . . . . ?
C2 N1 C3 C4 3.0(8) . . . . ?
